data_2021609
loop_
_publ_author_name
'Fedorov, Alexey Yu.'
'Rychkov, Denis A.'
'Losev, Evgeniy A.'
'Drebushchak, Tatiana N.'
'Boldyreva, Elena V.'

_publ_section_title
;
 Completing the picture of tolazamide polymorphism under extreme
 conditions: a low-temperature study
;
_journal_coeditor_code KU3243
_journal_issue 5
_journal_name_full 'Acta Crystallographica Section C'
_journal_page_first 598
_journal_page_last 608
_journal_paper_doi 10.1107/S2053229619005217
_journal_volume 75
_journal_year 2019
_chemical_formula_iupac 'C14 H21 N3 O3 S'
_chemical_formula_moiety 'C14 H21 N3 O3 S'
_chemical_formula_sum 'C14 H21 N3 O3 S'
_chemical_formula_weight 311.40
_chemical_melting_point 444
_chemical_name_common tolazamide
_chemical_name_systematic
;
1-[(Azepan-1-ylamino)carbonyl]-4-methylbenzenesulfonamide
;
_space_group_crystal_system triclinic
_space_group_IT_number 2
_space_group_name_Hall '-P 1'
_space_group_name_H-M_alt 'P -1'
_symmetry_space_group_name_Hall '-P 1'
_symmetry_space_group_name_H-M 'P -1'
_atom_sites_solution_hydrogens mixed
_atom_sites_solution_primary direct
_audit_creation_method
;
Olex2 1.2
(compiled 2017.08.10 svn.r3458 for OlexSys, GUI svn.r5381)
;
_cell_angle_alpha 81.882(16)
_cell_angle_beta 86.073(16)
_cell_angle_gamma 85.167(13)
_cell_formula_units_Z 2
_cell_length_a 6.3091(10)
_cell_length_b 8.9270(15)
_cell_length_c 13.576(3)
_cell_measurement_reflns_used 1573
_cell_measurement_temperature 100.00(10)
_cell_measurement_theta_max 28.5590
_cell_measurement_theta_min 3.4860
_cell_volume 753.0(2)
_computing_cell_refinement
;
CrysAlis PRO (Rigaku OD, 2015)
;
_computing_data_collection
;
CrysAlis PRO (Rigaku OD, 2015)
;
_computing_data_reduction
;
CrysAlis PRO (Rigaku OD, 2015)
;
_computing_molecular_graphics
;
OLEX2 (Dolomanov <i>et al.</i>,  2009)
;
_computing_publication_material
;
OLEX2 (Dolomanov <i>et al.</i>,  2009)
;
_computing_structure_refinement
;
SHELXL2014 (Sheldrick, 2015b)
;
_computing_structure_solution
;
SHELXT (Sheldrick, 2015a)
;
_diffrn_ambient_temperature 100.00(10)
_diffrn_detector 'CCD plate'
_diffrn_detector_area_resol_mean 10.3457
_diffrn_measured_fraction_theta_full 0.998
_diffrn_measured_fraction_theta_max 0.998
_diffrn_measurement_device 'four-circle diffractometer'
_diffrn_measurement_device_type 'Xcalibur, Ruby, Gemini ultra'
_diffrn_measurement_method '\w scans'
_diffrn_radiation_monochromator graphite
_diffrn_radiation_probe x-ray
_diffrn_radiation_type MoK\a
_diffrn_radiation_wavelength 0.71073
_diffrn_reflns_av_R_equivalents 0.0944
_diffrn_reflns_av_unetI/netI 0.1053
_diffrn_reflns_limit_h_max 7
_diffrn_reflns_limit_h_min -7
_diffrn_reflns_limit_k_max 11
_diffrn_reflns_limit_k_min -11
_diffrn_reflns_limit_l_max 16
_diffrn_reflns_limit_l_min -16
_diffrn_reflns_number 10088
_diffrn_reflns_theta_full 25.242
_diffrn_reflns_theta_max 26.372
_diffrn_reflns_theta_min 3.504
_diffrn_source 'fine-focus sealed X-ray tube'
_exptl_absorpt_coefficient_mu 0.229
_exptl_absorpt_correction_T_max 1.00000
_exptl_absorpt_correction_T_min 0.75320
_exptl_absorpt_correction_type multi-scan
_exptl_absorpt_process_details
;
(CrysAlis PRO; Rigaku OD, 2015)
;
_exptl_crystal_colour colourless
_exptl_crystal_density_diffrn 1.373
_exptl_crystal_description plate
_exptl_crystal_F_000 332
_exptl_crystal_size_max 0.45
_exptl_crystal_size_mid 0.3
_exptl_crystal_size_min 0.05
_refine_diff_density_max 0.473
_refine_diff_density_min -0.629
_refine_ls_extinction_coef 0.054(6)
_refine_ls_extinction_expression Fc^*^=kFc[1+0.001xFc^2^\l^3^/sin(2\q)]^-1/4^
_refine_ls_extinction_method
;
SHELXL2014 (Sheldrick, 2015b)
;
_refine_ls_goodness_of_fit_ref 1.027
_refine_ls_hydrogen_treatment mixed
_refine_ls_matrix_type full
_refine_ls_number_parameters 200
_refine_ls_number_reflns 3057
_refine_ls_number_restraints 0
_refine_ls_restrained_S_all 1.027
_refine_ls_R_factor_all 0.1069
_refine_ls_R_factor_gt 0.0690
_refine_ls_shift/su_max 0.000
_refine_ls_shift/su_mean 0.000
_refine_ls_structure_factor_coef Fsqd
_refine_ls_weighting_details 'w=1/[\s^2^(Fo^2^)+(0.0721P)^2^+0.2853P] where P=(Fo^2^+2Fc^2^)/3'
_refine_ls_weighting_scheme calc
_refine_ls_wR_factor_gt 0.1473
_refine_ls_wR_factor_ref 0.1729
_reflns_number_gt 2081
_reflns_number_total 3057
_reflns_threshold_expression 'I > 2\s(I)'
_cod_data_source_file ku3243sup1.cif
_cod_data_source_block TZA_II_100
_cod_depositor_comments 'Adding full bibliography for 2021596--2021609.cif.'
_cod_database_code 2021609
_cod_database_fobs_code 2021609
_shelx_space_group_comment
;
The symmetry employed for this shelxl refinement is uniquely defined
by the following loop, which should always be used as a source of
symmetry information in preference to the above space-group names.
They are only intended as comments.
;
_shelx_estimated_absorpt_t_min 0.904
_shelx_estimated_absorpt_t_max 0.989

loop_
_space_group_symop_operation_xyz
'x, y, z'
'-x, -y, -z'

loop_
_atom_site_type_symbol
_atom_site_label
_atom_site_fract_x
_atom_site_fract_y
_atom_site_fract_z
_atom_site_U_iso_or_equiv
_atom_site_adp_type
_atom_site_calc_flag
_atom_site_occupancy
_atom_site_disorder_assembly
_atom_site_disorder_group
S S1 0.24796(13) 0.97848(9) 0.39256(6) 0.0193(3) Uani d 1 . .
O O3 0.0587(3) 0.6762(2) 0.41186(17) 0.0220(6) Uani d 1 . .
N N1 0.2545(4) 0.8362(3) 0.4822(2) 0.0178(7) Uani d 1 . .
N N3 0.2938(4) 0.6344(3) 0.6454(2) 0.0201(7) Uani d 1 . .
O O1 0.3462(3) 1.0952(2) 0.43185(17) 0.0210(6) Uani d 1 . .
O O2 0.0397(3) 1.0102(2) 0.35772(18) 0.0226(6) Uani d 1 . .
C C8 0.1579(5) 0.7009(4) 0.4825(3) 0.0200(8) Uani d 1 . .
C C4 0.4168(5) 0.9174(3) 0.2949(2) 0.0176(7) Uani d 1 . .
N N2 0.1844(5) 0.6006(3) 0.5649(2) 0.0222(7) Uani d 1 . .
C C5 0.6262(5) 0.8655(3) 0.3129(3) 0.0202(8) Uani d 1 . .
H H5 0.6753 0.8580 0.3766 0.024 Uiso calc 1 . .
C C3 0.3423(5) 0.9291(4) 0.2002(3) 0.0206(8) Uani d 1 . .
H H3 0.2019 0.9641 0.1888 0.025 Uiso calc 1 . .
C C1 0.6918(5) 0.8360(4) 0.1380(3) 0.0230(8) Uani d 1 . .
C C6 0.7617(5) 0.8247(4) 0.2337(3) 0.0239(8) Uani d 1 . .
H H6 0.9018 0.7892 0.2453 0.029 Uiso calc 1 . .
C C2 0.4798(5) 0.8878(4) 0.1225(3) 0.0234(8) Uani d 1 . .
H H2A 0.4299 0.8948 0.0590 0.028 Uiso calc 1 . .
C C14 0.4970(5) 0.5378(4) 0.6527(3) 0.0240(8) Uani d 1 . .
H H14A 0.6026 0.5861 0.6063 0.029 Uiso calc 1 A 1
H H14B 0.4751 0.4415 0.6310 0.029 Uiso calc 1 A 1
C C9 0.1481(5) 0.6295(4) 0.7354(3) 0.0217(8) Uani d 1 . .
H H9A 0.1506 0.5261 0.7692 0.026 Uiso calc 1 . .
H H9B 0.0040 0.6593 0.7157 0.026 Uiso calc 1 . .
C C10 0.2070(5) 0.7335(4) 0.8079(3) 0.0259(8) Uani d 1 . .
H H10A 0.2370 0.8305 0.7698 0.031 Uiso calc 1 . .
H H10B 0.0832 0.7514 0.8523 0.031 Uiso calc 1 . .
C C7 0.8410(6) 0.7885(4) 0.0541(3) 0.0321(9) Uani d 1 . .
H H7A 0.8045 0.8490 -0.0074 0.048 Uiso calc 1 . .
H H7B 0.8283 0.6834 0.0492 0.048 Uiso calc 1 . .
H H7C 0.9850 0.8028 0.0673 0.048 Uiso calc 1 . .
C C11 0.3933(6) 0.6791(4) 0.8708(3) 0.0285(9) Uani d 1 . .
H H11A 0.3572 0.5891 0.9156 0.034 Uiso calc 1 B 1
H H11B 0.4170 0.7567 0.9112 0.034 Uiso calc 1 B 1
C C13 0.5881(5) 0.5058(4) 0.7545(3) 0.0242(8) Uani d 1 C 1
H H13A 0.7308 0.4576 0.7468 0.029 Uiso calc 1 C 1
H H13B 0.5029 0.4330 0.7958 0.029 Uiso calc 1 C 1
C C12 0.6003(5) 0.6417(4) 0.8107(3) 0.0268(9) Uani d 1 C 1
H H12A 0.7156 0.6201 0.8556 0.032 Uiso calc 1 C 1
H H12B 0.6330 0.7297 0.7633 0.032 Uiso calc 1 C 1
H H1 0.317(6) 0.839(4) 0.530(3) 0.028(11) Uiso d 1 . .
H H2 0.131(6) 0.516(5) 0.566(3) 0.032(11) Uiso d 1 . .

loop_
_atom_site_aniso_label
_atom_site_aniso_U_11
_atom_site_aniso_U_22
_atom_site_aniso_U_33
_atom_site_aniso_U_12
_atom_site_aniso_U_13
_atom_site_aniso_U_23
S1 0.0216(5) 0.0104(4) 0.0270(5) -0.0015(3) -0.0028(4) -0.0049(3)
O3 0.0248(13) 0.0146(12) 0.0283(14) -0.0036(10) -0.0058(11) -0.0053(10)
N1 0.0217(15) 0.0096(14) 0.0238(17) -0.0032(12) -0.0057(13) -0.0040(12)
N3 0.0193(14) 0.0154(15) 0.0274(17) -0.0014(12) -0.0034(12) -0.0088(12)
O1 0.0256(12) 0.0078(11) 0.0306(14) -0.0026(10) -0.0039(10) -0.0040(9)
O2 0.0216(12) 0.0138(12) 0.0326(15) 0.0011(10) -0.0032(10) -0.0047(10)
C8 0.0175(17) 0.0131(17) 0.030(2) 0.0020(14) -0.0033(15) -0.0053(15)
C4 0.0204(17) 0.0061(15) 0.0260(19) -0.0026(14) -0.0013(14) -0.0001(13)
N2 0.0299(17) 0.0120(15) 0.0269(17) -0.0069(13) -0.0076(13) -0.0046(12)
C5 0.0242(18) 0.0101(16) 0.027(2) -0.0054(14) -0.0041(15) -0.0017(13)
C3 0.0231(18) 0.0098(16) 0.028(2) -0.0016(14) -0.0027(15) 0.0000(14)
C1 0.0239(18) 0.0109(16) 0.035(2) -0.0045(15) 0.0008(16) -0.0055(14)
C6 0.0206(18) 0.0144(18) 0.038(2) -0.0031(15) -0.0025(16) -0.0058(15)
C2 0.033(2) 0.0171(18) 0.0216(19) -0.0049(16) -0.0030(16) -0.0042(14)
C14 0.0249(18) 0.0168(18) 0.033(2) -0.0028(15) 0.0000(16) -0.0120(15)
C9 0.0205(17) 0.0148(17) 0.030(2) -0.0014(14) -0.0022(15) -0.0034(14)
C10 0.0272(19) 0.0203(19) 0.032(2) -0.0018(16) 0.0018(16) -0.0107(15)
C7 0.036(2) 0.031(2) 0.031(2) -0.0045(18) 0.0048(17) -0.0098(17)
C11 0.030(2) 0.024(2) 0.034(2) -0.0023(16) -0.0042(17) -0.0125(16)
C13 0.0208(18) 0.0156(18) 0.036(2) -0.0002(15) -0.0039(16) -0.0037(15)
C12 0.0217(18) 0.0245(19) 0.037(2) 0.0007(16) -0.0073(16) -0.0115(16)

loop_
_atom_type_symbol
_atom_type_description
_atom_type_scat_dispersion_real
_atom_type_scat_dispersion_imag
_atom_type_scat_source
C C 0.0033 0.0016 'International Tables Vol C Tables 4.2.6.8 and 6.1.1.4'
H H 0.0000 0.0000 'International Tables Vol C Tables 4.2.6.8 and 6.1.1.4'
N N 0.0061 0.0033 'International Tables Vol C Tables 4.2.6.8 and 6.1.1.4'
O O 0.0106 0.0060 'International Tables Vol C Tables 4.2.6.8 and 6.1.1.4'
S S 0.1246 0.1234 'International Tables Vol C Tables 4.2.6.8 and 6.1.1.4'

loop_
_geom_angle_atom_site_label_1
_geom_angle_atom_site_label_2
_geom_angle_atom_site_label_3
_geom_angle
N1 S1 C4 105.42(15)
O1 S1 N1 104.20(14)
O1 S1 C4 108.49(14)
O2 S1 N1 110.89(14)
O2 S1 O1 118.99(14)
O2 S1 C4 108.02(15)
S1 N1 H1 121(3)
C8 N1 S1 125.3(2)
C8 N1 H1 114(3)
N2 N3 C14 109.1(3)
N2 N3 C9 109.5(2)
C9 N3 C14 117.3(3)
O3 C8 N1 122.3(3)
O3 C8 N2 123.3(3)
N2 C8 N1 114.5(3)
C5 C4 S1 119.4(3)
C3 C4 S1 119.6(3)
C3 C4 C5 121.0(3)
N3 N2 H2 122(3)
C8 N2 N3 121.7(3)
C8 N2 H2 116(3)
C4 C5 H5 120.6
C4 C5 C6 118.8(3)
C6 C5 H5 120.6
C4 C3 H3 120.4
C4 C3 C2 119.2(3)
C2 C3 H3 120.4
C6 C1 C2 118.3(3)
C6 C1 C7 120.3(3)
C2 C1 C7 121.4(3)
C5 C6 H6 119.3
C1 C6 C5 121.5(3)
C1 C6 H6 119.3
C3 C2 C1 121.2(3)
C3 C2 H2A 119.4
C1 C2 H2A 119.4
N3 C14 H14A 108.2
N3 C14 H14B 108.2
N3 C14 C13 116.4(3)
H14A C14 H14B 107.3
C13 C14 H14A 108.2
C13 C14 H14B 108.2
N3 C9 H9A 109.0
N3 C9 H9B 109.0
N3 C9 C10 112.7(2)
H9A C9 H9B 107.8
C10 C9 H9A 109.0
C10 C9 H9B 109.0
C9 C10 H10A 108.0
C9 C10 H10B 108.0
H10A C10 H10B 107.3
C11 C10 C9 117.1(3)
C11 C10 H10A 108.0
C11 C10 H10B 108.0
C1 C7 H7A 109.5
C1 C7 H7B 109.5
C1 C7 H7C 109.5
H7A C7 H7B 109.5
H7A C7 H7C 109.5
H7B C7 H7C 109.5
C10 C11 H11A 108.7
C10 C11 H11B 108.7
C10 C11 C12 114.1(3)
H11A C11 H11B 107.6
C12 C11 H11A 108.7
C12 C11 H11B 108.7
C14 C13 H13A 108.0
C14 C13 H13B 108.0
C14 C13 C12 117.0(3)
H13A C13 H13B 107.3
C12 C13 H13A 108.0
C12 C13 H13B 108.0
C11 C12 C13 112.8(3)
C11 C12 H12A 109.0
C11 C12 H12B 109.0
C13 C12 H12A 109.0
C13 C12 H12B 109.0
H12A C12 H12B 107.8

loop_
_geom_bond_atom_site_label_1
_geom_bond_atom_site_label_2
_geom_bond_distance
S1 N1 1.630(3)
S1 O1 1.437(2)
S1 O2 1.420(2)
S1 C4 1.761(3)
O3 C8 1.235(4)
N1 C8 1.398(4)
N1 H1 0.78(4)
N3 N2 1.411(4)
N3 C14 1.485(4)
N3 C9 1.477(4)
C8 N2 1.341(4)
C4 C5 1.388(5)
C4 C3 1.387(5)
N2 H2 0.85(4)
C5 H5 0.9300
C5 C6 1.398(5)
C3 H3 0.9300
C3 C2 1.390(5)
C1 C6 1.388(5)
C1 C2 1.398(5)
C1 C7 1.512(5)
C6 H6 0.9300
C2 H2A 0.9300
C14 H14A 0.9700
C14 H14B 0.9700
C14 C13 1.514(5)
C9 H9A 0.9700
C9 H9B 0.9700
C9 C10 1.528(5)
C10 H10A 0.9700
C10 H10B 0.9700
C10 C11 1.507(5)
C7 H7A 0.9600
C7 H7B 0.9600
C7 H7C 0.9600
C11 H11A 0.9700
C11 H11B 0.9700
C11 C12 1.530(5)
C13 H13A 0.9700
C13 H13B 0.9700
C13 C12 1.532(5)
C12 H12A 0.9700
C12 H12B 0.9700

loop_
_geom_hbond_atom_site_label_D
_geom_hbond_atom_site_label_H
_geom_hbond_atom_site_label_A
_geom_hbond_site_symmetry_A
_geom_hbond_distance_DH
_geom_hbond_distance_HA
_geom_hbond_distance_DA
_geom_hbond_angle_DHA
N1 H1 O1 2_676 0.78(4) 2.37(4) 2.991(3) 137(4)
N2 H2 O3 2_566 0.85(4) 2.15(4) 2.985(3) 168(4)

loop_
_geom_torsion_atom_site_label_1
_geom_torsion_atom_site_label_2
_geom_torsion_atom_site_label_3
_geom_torsion_atom_site_label_4
_geom_torsion
S1 N1 C8 O3 1.1(5)
S1 N1 C8 N2 -179.7(3)
S1 C4 C5 C6 -176.8(2)
S1 C4 C3 C2 176.8(2)
O3 C8 N2 N3 -178.2(3)
N1 S1 C4 C5 -55.4(3)
N1 S1 C4 C3 127.9(2)
N1 C8 N2 N3 2.5(5)
N3 C14 C13 C12 -48.0(4)
N3 C9 C10 C11 -76.8(4)
O1 S1 N1 C8 173.3(3)
O1 S1 C4 C5 55.8(3)
O1 S1 C4 C3 -121.0(2)
O2 S1 N1 C8 44.2(3)
O2 S1 C4 C5 -174.0(2)
O2 S1 C4 C3 9.3(3)
C4 S1 N1 C8 -72.5(3)
C4 C5 C6 C1 0.4(5)
C4 C3 C2 C1 -0.5(5)
N2 N3 C14 C13 -154.4(3)
N2 N3 C9 C10 -152.0(3)
C5 C4 C3 C2 0.1(4)
C3 C4 C5 C6 -0.1(4)
C6 C1 C2 C3 0.9(5)
C2 C1 C6 C5 -0.8(5)
C14 N3 N2 C8 -111.9(4)
C14 N3 C9 C10 82.9(3)
C14 C13 C12 C11 85.8(4)
C9 N3 N2 C8 118.5(3)
C9 N3 C14 C13 -29.1(4)
C9 C10 C11 C12 56.2(4)
C10 C11 C12 C13 -65.9(4)
C7 C1 C6 C5 -178.9(3)
C7 C1 C2 C3 178.9(3)
